data_7104018
loop_
_publ_author_name
'Danopoulos, Andreas A.'
'Tsoureas, Nikolaos'
'Green, Jennifer C.'
'Hursthouse, Michael B.'

_publ_section_title
;
 Migratory insertion in N-heterocyclic carbene complexes of palladium;
 an experimental and DFT study
;
_journal_coden_ASTM CHCOFS
_journal_issue 6
_journal_name_full
;
 Chemical Communications (Cambridge, United Kingdom)
;
_journal_page_first 756
_journal_page_last 757
_journal_paper_doi 10.1039/b212453j
_journal_year 2003
_chemical_formula_moiety 'C41 H57 N5 O Pd'
_chemical_formula_sum 'C41 H57 N5 O Pd'
_chemical_formula_weight 742.32
_chemical_name_common 1
_space_group_IT_number 14
_symmetry_cell_setting monoclinic
_symmetry_space_group_name_Hall '-P 2yn'
_symmetry_space_group_name_H-M 'P 1 21/n 1'
_atom_sites_solution_hydrogens geom
_atom_sites_solution_primary direct
_atom_sites_solution_secondary difmap
_audit_creation_method SHELXL-97
_cell_angle_alpha 90.00
_cell_angle_beta 93.5780(10)
_cell_angle_gamma 90.00
_cell_formula_units_Z 4
_cell_length_a 8.65920(10)
_cell_length_b 21.2788(3)
_cell_length_c 21.3929(4)
_cell_measurement_reflns_used 18355
_cell_measurement_temperature 150(2)
_cell_measurement_theta_max 27.48
_cell_measurement_theta_min 2.91
_cell_volume 3934.12(10)
_computing_cell_refinement 'Scalepack (Otwinowski & Minor 1997)'
_computing_data_collection 'Collect (Hooft, 1998)'
_computing_data_reduction 'Denzo & Scalepack (Otwinowski & Minor 1997)'
_computing_molecular_graphics 'ORTEP-3 (Farrugia, 1997)'
_computing_publication_material 'PLATON (Spek, 1990)'
_computing_structure_refinement 'SHELXL-97 (Sheldrick, 1997)'
_computing_structure_solution 'SHELXS-97 (Sheldrick, 1997)'
_diffrn_ambient_temperature 150(2)
_diffrn_detector_area_resol_mean 9.091
_diffrn_measured_fraction_theta_full 0.988
_diffrn_measured_fraction_theta_max 0.988
_diffrn_measurement_device_type 'Nonius KappaCCD Area Detector'
_diffrn_measurement_method 'Phi and Omega scans to fill Ewald Sphere'
_diffrn_radiation_monochromator graphite
_diffrn_radiation_source 'Nonius FR591 rotating anode'
_diffrn_radiation_type MoK\a
_diffrn_radiation_wavelength 0.71073
_diffrn_reflns_av_R_equivalents 0.0968
_diffrn_reflns_av_sigmaI/netI 0.0731
_diffrn_reflns_limit_h_max 10
_diffrn_reflns_limit_h_min -11
_diffrn_reflns_limit_k_max 27
_diffrn_reflns_limit_k_min -27
_diffrn_reflns_limit_l_max 27
_diffrn_reflns_limit_l_min -27
_diffrn_reflns_number 44801
_diffrn_reflns_theta_full 27.26
_diffrn_reflns_theta_max 27.26
_diffrn_reflns_theta_min 3.02
_diffrn_standards_decay_% 0
_exptl_absorpt_coefficient_mu 0.508
_exptl_absorpt_correction_T_max 0.9849
_exptl_absorpt_correction_T_min 0.9653
_exptl_absorpt_correction_type multi-scan
_exptl_absorpt_process_details 'Sortav (Blessing, 1997)'
_exptl_crystal_colour Orange
_exptl_crystal_density_diffrn 1.253
_exptl_crystal_density_method 'not measured'
_exptl_crystal_description Plate
_exptl_crystal_F_000 1568
_exptl_crystal_size_max 0.07
_exptl_crystal_size_mid 0.04
_exptl_crystal_size_min 0.03
_refine_diff_density_max 0.361
_refine_diff_density_min -0.454
_refine_diff_density_rms 0.064
_refine_ls_extinction_method none
_refine_ls_goodness_of_fit_ref 0.999
_refine_ls_hydrogen_treatment mixed
_refine_ls_matrix_type full
_refine_ls_number_parameters 433
_refine_ls_number_reflns 8719
_refine_ls_number_restraints 0
_refine_ls_restrained_S_all 0.999
_refine_ls_R_factor_all 0.0880
_refine_ls_R_factor_gt 0.0434
_refine_ls_shift/su_max 0.000
_refine_ls_shift/su_mean 0.000
_refine_ls_structure_factor_coef Fsqd
_refine_ls_weighting_details 'calc w=1/[\s^2^(Fo^2^)+(0.0410P)^2^+0.7668P] where P=(Fo^2^+2Fc^2^)/3'
_refine_ls_weighting_scheme calc
_refine_ls_wR_factor_gt 0.0872
_refine_ls_wR_factor_ref 0.1004
_reflns_number_gt 5677
_reflns_number_total 8719
_reflns_threshold_expression >2sigma(I)
_cod_data_source_file b212453j.txt
_cod_data_source_block 1
_cod_depositor_comments
;
The following automatic conversions were performed:
'_symmetry_cell_setting' value 'Monoclinic' changed to 'monoclinic'
according to '/home/saulius/struct/CIF-dictionaries/cif_core.dic'
dictionary named 'cif_core.dic' version 2.4.1 from
2010-06-29.

'_exptl_absorpt_correction_type' value 'Multi-scan' changed
to 'multi-scan' according to
'/home/saulius/struct/CIF-dictionaries/cif_core.dic' dictionary named
'cif_core.dic' version 2.4.1 from 2010-06-29.

Automatic conversion script
Id: cif_fix_enum 1527 2010-12-29 10:47:43Z saulius 
;
_cod_original_sg_symbol_H-M P2(1)/n
_cod_database_code 7104018

loop_
_symmetry_equiv_pos_as_xyz
'x, y, z'
'-x+1/2, y+1/2, -z+1/2'
'-x, -y, -z'
'x-1/2, -y-1/2, z-1/2'

loop_
_atom_site_label
_atom_site_type_symbol
_atom_site_fract_x
_atom_site_fract_y
_atom_site_fract_z
_atom_site_U_iso_or_equiv
_atom_site_adp_type
_atom_site_occupancy
_atom_site_symmetry_multiplicity
_atom_site_calc_flag
_atom_site_refinement_flags
_atom_site_disorder_assembly
_atom_site_disorder_group
C35 C 0.2580(4) -0.01924(17) 0.20493(15) 0.0579(9) Uani 1 1 d . . .
H35 H 0.3543 -0.0112 0.1827 0.069 Uiso 1 1 calc R . .
C44 C 0.3700(4) 0.16779(16) 0.20382(15) 0.0595(9) Uani 1 1 d . . .
H10A H 0.3872 0.1501 0.2460 0.089 Uiso 1 1 calc R . .
H10B H 0.2592 0.1668 0.1913 0.089 Uiso 1 1 calc R . .
H10C H 0.4067 0.2114 0.2037 0.089 Uiso 1 1 calc R . .
O1 O 0.4025(5) 0.24622(18) 0.82082(14) 0.1118(11) Uani 1 1 d . . .
C39 C 0.6069(5) 0.0664(2) 0.38583(16) 0.0808(13) Uani 1 1 d . . .
H39 H 0.6798 0.0662 0.3514 0.097 Uiso 1 1 calc R . .
C37 C 0.1245(5) 0.0106(2) 0.16677(19) 0.0939(15) Uani 1 1 d . . .
H37A H 0.1147 -0.0089 0.1252 0.141 Uiso 1 1 calc R . .
H37B H 0.1438 0.0557 0.1624 0.141 Uiso 1 1 calc R . .
H37C H 0.0286 0.0042 0.1879 0.141 Uiso 1 1 calc R . .
C38 C 0.6662(6) 0.0182(3) 0.4342(3) 0.1176(18) Uani 1 1 d . . .
H38A H 0.7696 0.0305 0.4511 0.176 Uiso 1 1 calc R . .
H38B H 0.6714 -0.0232 0.4143 0.176 Uiso 1 1 calc R . .
H38C H 0.5957 0.0163 0.4682 0.176 Uiso 1 1 calc R . .
C41 C -0.0669(7) 0.1975(3) -0.0216(2) 0.134(2) Uani 1 1 d . . .
H41A H -0.0077 0.2167 -0.0542 0.201 Uiso 1 1 calc R . .
H41B H -0.1505 0.2260 -0.0111 0.201 Uiso 1 1 calc R . .
H41C H -0.1111 0.1576 -0.0369 0.201 Uiso 1 1 calc R . .
C46 C 0.2916(8) 0.2238(2) 0.7776(2) 0.1054(17) Uani 1 1 d . . .
H20A H 0.3277 0.1841 0.7592 0.126 Uiso 1 1 calc R . .
H20B H 0.2736 0.2548 0.7434 0.126 Uiso 1 1 calc R . .
C47 C 0.5404(7) 0.2649(3) 0.7952(3) 0.125(2) Uani 1 1 d . . .
H20C H 0.5202 0.3025 0.7686 0.149 Uiso 1 1 calc R . .
H20D H 0.5769 0.2309 0.7683 0.149 Uiso 1 1 calc R . .
C36 C 0.2370(7) -0.0904(2) 0.2090(2) 0.1074(17) Uani 1 1 d . . .
H36A H 0.2230 -0.1080 0.1667 0.161 Uiso 1 1 calc R . .
H36B H 0.1457 -0.0998 0.2322 0.161 Uiso 1 1 calc R . .
H36C H 0.3288 -0.1091 0.2307 0.161 Uiso 1 1 calc R . .
C45 C 0.1455(7) 0.2125(3) 0.8085(3) 0.1182(18) Uani 1 1 d . . .
H20E H 0.0668 0.1964 0.7777 0.177 Uiso 1 1 calc R . .
H20F H 0.1095 0.2520 0.8261 0.177 Uiso 1 1 calc R . .
H20G H 0.1638 0.1817 0.8422 0.177 Uiso 1 1 calc R . .
C48 C 0.6609(8) 0.2795(3) 0.8438(3) 0.154(3) Uani 1 1 d . . .
H20H H 0.7550 0.2927 0.8242 0.231 Uiso 1 1 calc R . .
H20I H 0.6830 0.2422 0.8695 0.231 Uiso 1 1 calc R . .
H20J H 0.6256 0.3136 0.8702 0.231 Uiso 1 1 calc R . .
C40 C 0.6140(9) 0.1314(3) 0.4151(3) 0.157(3) Uani 1 1 d . . .
H40A H 0.7196 0.1397 0.4323 0.236 Uiso 1 1 calc R . .
H40B H 0.5426 0.1334 0.4489 0.236 Uiso 1 1 calc R . .
H40C H 0.5845 0.1629 0.3832 0.236 Uiso 1 1 calc R . .
C42 C -0.0480(6) 0.1543(3) 0.0864(2) 0.1151(19) Uani 1 1 d . . .
H42A H -0.0942 0.1152 0.0699 0.173 Uiso 1 1 calc R . .
H42B H -0.1299 0.1825 0.0992 0.173 Uiso 1 1 calc R . .
H42C H 0.0230 0.1449 0.1227 0.173 Uiso 1 1 calc R . .
Pd1 Pd 0.48861(3) 0.115888(10) 0.142134(10) 0.03694(9) Uani 1 1 d . . .
N5 N 0.6063(3) 0.06227(11) 0.08275(11) 0.0377(6) Uani 1 1 d . . .
N1 N 0.5085(3) 0.12961(11) 0.00894(10) 0.0388(6) Uani 1 1 d . . .
N4 N 0.5598(3) 0.01848(11) 0.25958(11) 0.0437(6) Uani 1 1 d . . .
C12 C 0.6727(4) 0.04004(15) -0.02076(15) 0.0489(8) Uani 1 1 d . . .
H12 H 0.6660 0.0497 -0.0642 0.059 Uiso 1 1 calc R . .
C1 C 0.4382(3) 0.15967(14) 0.05704(13) 0.0379(7) Uani 1 1 d . . .
C2 C 0.6100(3) 0.05903(14) 0.20764(13) 0.0401(7) Uani 1 1 d . . .
C6 C 0.6363(4) -0.03842(16) 0.25756(16) 0.0562(9) Uani 1 1 d . . .
H6 H 0.6340 -0.0693 0.2895 0.067 Uiso 1 1 calc R . .
C9 C 0.6891(3) 0.01313(14) 0.10662(14) 0.0410(7) Uani 1 1 d . . .
C13 C 0.5993(3) 0.07539(13) 0.02180(13) 0.0389(7) Uani 1 1 d . . .
C22 C 0.2760(3) 0.25653(14) 0.05633(13) 0.0405(7) Uani 1 1 d . . .
N2 N 0.3666(3) 0.20865(11) 0.02722(11) 0.0394(6) Uani 1 1 d . . .
N3 N 0.6848(3) 0.00841(12) 0.16908(12) 0.0462(6) Uani 1 1 d . . .
C7 C 0.4779(4) 0.15968(16) -0.04782(13) 0.0471(8) Uani 1 1 d . . .
H7 H 0.5129 0.1473 -0.0872 0.057 Uiso 1 1 calc R . .
C10 C 0.7680(4) -0.02548(15) 0.06566(16) 0.0497(8) Uani 1 1 d . . .
H10 H 0.8266 -0.0606 0.0810 0.060 Uiso 1 1 calc R . .
C27 C 0.3495(4) 0.31153(15) 0.07703(15) 0.0500(8) Uani 1 1 d . . .
C16 C 0.4270(4) 0.02693(14) 0.29514(14) 0.0461(8) Uani 1 1 d . . .
C43 C 0.7436(4) 0.10028(16) 0.23499(16) 0.0549(9) Uani 1 1 d . . .
H0A H 0.7801 0.1276 0.2021 0.082 Uiso 1 1 calc R . .
H0B H 0.8287 0.0734 0.2513 0.082 Uiso 1 1 calc R . .
H0C H 0.7072 0.1262 0.2690 0.082 Uiso 1 1 calc R . .
C5 C 0.7132(4) -0.04530(16) 0.20651(17) 0.0604(9) Uani 1 1 d . . .
H5 H 0.7761 -0.0801 0.1968 0.073 Uiso 1 1 calc R . .
C8 C 0.3905(4) 0.20898(16) -0.03688(14) 0.0483(8) Uani 1 1 d . . .
H8 H 0.3514 0.2389 -0.0668 0.058 Uiso 1 1 calc R . .
C23 C 0.1176(4) 0.24608(16) 0.05945(16) 0.0564(9) Uani 1 1 d . . .
C21 C 0.2809(4) 0.00879(15) 0.26988(14) 0.0484(8) Uani 1 1 d . . .
C28 C 0.5225(4) 0.32190(17) 0.07299(18) 0.0638(10) Uani 1 1 d . . .
H28 H 0.5687 0.2808 0.0611 0.077 Uiso 1 1 calc R . .
C11 C 0.7582(4) -0.01130(15) 0.00346(16) 0.0532(9) Uani 1 1 d . . .
H11 H 0.8112 -0.0371 -0.0244 0.064 Uiso 1 1 calc R . .
C25 C 0.1008(5) 0.3482(2) 0.1059(2) 0.0836(13) Uani 1 1 d . . .
H25 H 0.0393 0.3803 0.1226 0.100 Uiso 1 1 calc R . .
C18 C 0.3172(6) 0.05405(19) 0.39170(18) 0.0784(12) Uani 1 1 d . . .
H18 H 0.3280 0.0693 0.4335 0.094 Uiso 1 1 calc R . .
C17 C 0.4486(5) 0.04927(16) 0.35708(15) 0.0593(9) Uani 1 1 d . . .
C29 C 0.5997(6) 0.3410(3) 0.1349(2) 0.127(2) Uani 1 1 d . . .
H29A H 0.7107 0.3469 0.1304 0.190 Uiso 1 1 calc R . .
H29B H 0.5842 0.3082 0.1660 0.190 Uiso 1 1 calc R . .
H29C H 0.5545 0.3805 0.1487 0.190 Uiso 1 1 calc R . .
C26 C 0.2567(5) 0.35719(18) 0.10247(18) 0.0707(11) Uani 1 1 d . . .
H26 H 0.3023 0.3953 0.1177 0.085 Uiso 1 1 calc R . .
C19 C 0.1734(5) 0.0373(2) 0.3670(2) 0.0778(12) Uani 1 1 d . . .
H19 H 0.0862 0.0411 0.3916 0.093 Uiso 1 1 calc R . .
C31 C 0.0396(4) 0.18565(19) 0.0365(2) 0.0764(12) Uani 1 1 d . . .
H31 H 0.1225 0.1560 0.0245 0.092 Uiso 1 1 calc R . .
C24 C 0.0334(5) 0.2937(2) 0.0856(2) 0.0787(12) Uani 1 1 d . . .
H24 H -0.0744 0.2880 0.0895 0.094 Uiso 1 1 calc R . .
C20 C 0.1549(4) 0.01512(18) 0.30690(18) 0.0671(10) Uani 1 1 d . . .
H20 H 0.0545 0.0038 0.2902 0.081 Uiso 1 1 calc R . .
C30 C 0.5555(6) 0.3688(3) 0.0224(3) 0.134(2) Uani 1 1 d . . .
H30A H 0.6676 0.3740 0.0206 0.201 Uiso 1 1 calc R . .
H30B H 0.5085 0.4093 0.0318 0.201 Uiso 1 1 calc R . .
H30C H 0.5117 0.3534 -0.0181 0.201 Uiso 1 1 calc R . .

loop_
_atom_site_aniso_label
_atom_site_aniso_U_11
_atom_site_aniso_U_22
_atom_site_aniso_U_33
_atom_site_aniso_U_23
_atom_site_aniso_U_13
_atom_site_aniso_U_12
C35 0.049(2) 0.072(3) 0.053(2) -0.0010(18) 0.0055(16) -0.0075(18)
C44 0.074(2) 0.058(2) 0.0475(19) -0.0002(17) 0.0177(17) 0.0198(19)
O1 0.143(3) 0.128(3) 0.0648(19) 0.0127(19) 0.007(2) -0.031(2)
C39 0.114(4) 0.089(3) 0.038(2) -0.001(2) -0.002(2) -0.030(3)
C37 0.067(3) 0.143(4) 0.070(3) 0.005(3) -0.012(2) 0.003(3)
C38 0.109(4) 0.112(4) 0.127(4) 0.014(4) -0.031(3) -0.004(3)
C41 0.169(6) 0.133(5) 0.097(4) 0.001(4) -0.010(4) -0.075(4)
C46 0.157(5) 0.079(3) 0.078(3) 0.004(3) -0.010(4) 0.000(3)
C47 0.132(5) 0.152(5) 0.093(4) 0.028(4) 0.036(4) -0.007(4)
C36 0.152(5) 0.080(3) 0.088(3) -0.020(3) -0.003(3) -0.015(3)
C45 0.142(5) 0.099(4) 0.111(4) -0.013(3) -0.016(4) 0.002(4)
C48 0.153(6) 0.197(7) 0.113(5) 0.022(5) 0.024(4) -0.073(5)
C40 0.234(8) 0.086(4) 0.142(5) -0.011(4) -0.073(5) -0.028(4)
C42 0.111(4) 0.110(4) 0.121(4) 0.042(3) -0.019(3) -0.051(3)
Pd1 0.04010(14) 0.03579(14) 0.03540(12) -0.00022(10) 0.00620(9) 0.00334(11)
N5 0.0377(14) 0.0350(14) 0.0410(14) -0.0047(11) 0.0064(11) 0.0010(11)
N1 0.0417(14) 0.0413(15) 0.0336(13) -0.0018(11) 0.0045(10) -0.0003(11)
N4 0.0444(15) 0.0410(15) 0.0456(14) 0.0084(12) 0.0023(12) 0.0032(12)
C12 0.052(2) 0.052(2) 0.0441(18) -0.0101(15) 0.0110(15) -0.0042(16)
C1 0.0352(16) 0.0365(17) 0.0422(16) 0.0029(13) 0.0035(13) -0.0030(13)
C2 0.0408(17) 0.0393(17) 0.0405(16) 0.0026(13) 0.0052(13) 0.0045(14)
C6 0.062(2) 0.047(2) 0.060(2) 0.0147(17) 0.0065(18) 0.0120(17)
C9 0.0370(17) 0.0369(18) 0.0497(18) -0.0042(14) 0.0072(14) -0.0011(14)
C13 0.0396(17) 0.0357(17) 0.0421(17) -0.0059(13) 0.0078(13) -0.0079(14)
C22 0.0423(18) 0.0402(18) 0.0392(16) 0.0083(14) 0.0044(13) 0.0066(14)
N2 0.0392(14) 0.0403(15) 0.0388(14) 0.0036(11) 0.0033(11) -0.0023(11)
N3 0.0508(16) 0.0397(15) 0.0487(16) 0.0039(12) 0.0077(12) 0.0094(12)
C7 0.055(2) 0.053(2) 0.0340(16) 0.0013(14) 0.0080(14) -0.0046(17)
C10 0.0458(19) 0.0403(19) 0.064(2) -0.0069(16) 0.0094(16) 0.0053(15)
C27 0.053(2) 0.047(2) 0.0495(18) -0.0013(15) 0.0011(15) 0.0014(16)
C16 0.057(2) 0.0390(18) 0.0433(17) 0.0112(14) 0.0093(15) 0.0070(15)
C43 0.051(2) 0.056(2) 0.057(2) 0.0062(16) -0.0007(16) -0.0051(16)
C5 0.068(2) 0.049(2) 0.066(2) 0.0089(18) 0.0134(19) 0.0200(18)
C8 0.051(2) 0.056(2) 0.0370(17) 0.0091(15) 0.0024(14) -0.0012(17)
C23 0.046(2) 0.053(2) 0.071(2) 0.0036(18) 0.0091(17) 0.0039(17)
C21 0.050(2) 0.048(2) 0.0476(18) 0.0101(15) 0.0114(15) 0.0085(16)
C28 0.058(2) 0.058(2) 0.076(2) -0.012(2) 0.0012(19) -0.0103(18)
C11 0.054(2) 0.047(2) 0.060(2) -0.0172(17) 0.0177(17) 0.0003(17)
C25 0.073(3) 0.078(3) 0.101(3) -0.016(3) 0.020(2) 0.029(3)
C18 0.122(4) 0.067(3) 0.048(2) -0.0004(19) 0.029(2) 0.007(3)
C17 0.085(3) 0.050(2) 0.0426(19) 0.0036(16) 0.0052(19) -0.0026(19)
C29 0.076(3) 0.211(7) 0.091(3) -0.018(4) -0.019(3) -0.008(4)
C26 0.080(3) 0.051(2) 0.081(3) -0.015(2) 0.001(2) 0.005(2)
C19 0.082(3) 0.086(3) 0.069(3) 0.010(2) 0.036(2) 0.021(2)
C31 0.041(2) 0.067(3) 0.122(4) -0.005(2) 0.016(2) -0.0099(19)
C24 0.052(2) 0.080(3) 0.106(3) -0.009(3) 0.019(2) 0.008(2)
C20 0.061(2) 0.077(3) 0.066(2) 0.014(2) 0.0169(19) 0.011(2)
C30 0.100(4) 0.179(6) 0.124(5) 0.046(4) 0.012(3) -0.059(4)

loop_
_atom_type_symbol
_atom_type_description
_atom_type_scat_dispersion_real
_atom_type_scat_dispersion_imag
_atom_type_scat_source
C C 0.0033 0.0016 'International Tables Vol C Tables 4.2.6.8 and 6.1.1.4'
H H 0.0000 0.0000 'International Tables Vol C Tables 4.2.6.8 and 6.1.1.4'
N N 0.0061 0.0033 'International Tables Vol C Tables 4.2.6.8 and 6.1.1.4'
Pd Pd -0.9988 1.0072 'International Tables Vol C Tables 4.2.6.8 and 6.1.1.4'
O O 0.0106 0.0060 'International Tables Vol C Tables 4.2.6.8 and 6.1.1.4'

loop_
_geom_angle_atom_site_label_1
_geom_angle_atom_site_label_2
_geom_angle_atom_site_label_3
_geom_angle
_geom_angle_site_symmetry_1
_geom_angle_site_symmetry_3
_geom_angle_publ_flag
C37 C35 C21 112.5(3) . . ?
C37 C35 C36 110.9(4) . . ?
C21 C35 C36 110.3(3) . . ?
C37 C35 H35 107.6 . . ?
C21 C35 H35 107.6 . . ?
C36 C35 H35 107.6 . . ?
Pd1 C44 H10A 109.5 . . ?
Pd1 C44 H10B 109.5 . . ?
H10A C44 H10B 109.5 . . ?
Pd1 C44 H10C 109.5 . . ?
H10A C44 H10C 109.5 . . ?
H10B C44 H10C 109.5 . . ?
C46 O1 C47 114.3(4) . . ?
C17 C39 C40 113.6(4) . . ?
C17 C39 C38 111.9(3) . . ?
C40 C39 C38 109.2(4) . . ?
C17 C39 H39 107.3 . . ?
C40 C39 H39 107.3 . . ?
C38 C39 H39 107.3 . . ?
C35 C37 H37A 109.5 . . ?
C35 C37 H37B 109.5 . . ?
H37A C37 H37B 109.5 . . ?
C35 C37 H37C 109.5 . . ?
H37A C37 H37C 109.5 . . ?
H37B C37 H37C 109.5 . . ?
C39 C38 H38A 109.5 . . ?
C39 C38 H38B 109.5 . . ?
H38A C38 H38B 109.5 . . ?
C39 C38 H38C 109.5 . . ?
H38A C38 H38C 109.5 . . ?
H38B C38 H38C 109.5 . . ?
C31 C41 H41A 109.5 . . ?
C31 C41 H41B 109.5 . . ?
H41A C41 H41B 109.5 . . ?
C31 C41 H41C 109.5 . . ?
H41A C41 H41C 109.5 . . ?
H41B C41 H41C 109.5 . . ?
O1 C46 C45 109.6(4) . . ?
O1 C46 H20A 109.8 . . ?
C45 C46 H20A 109.8 . . ?
O1 C46 H20B 109.8 . . ?
C45 C46 H20B 109.8 . . ?
H20A C46 H20B 108.2 . . ?
O1 C47 C48 111.7(5) . . ?
O1 C47 H20C 109.3 . . ?
C48 C47 H20C 109.3 . . ?
O1 C47 H20D 109.3 . . ?
C48 C47 H20D 109.3 . . ?
H20C C47 H20D 107.9 . . ?
C35 C36 H36A 109.5 . . ?
C35 C36 H36B 109.5 . . ?
H36A C36 H36B 109.5 . . ?
C35 C36 H36C 109.5 . . ?
H36A C36 H36C 109.5 . . ?
H36B C36 H36C 109.5 . . ?
C46 C45 H20E 109.5 . . ?
C46 C45 H20F 109.5 . . ?
H20E C45 H20F 109.5 . . ?
C46 C45 H20G 109.5 . . ?
H20E C45 H20G 109.5 . . ?
H20F C45 H20G 109.5 . . ?
C47 C48 H20H 109.5 . . ?
C47 C48 H20I 109.5 . . ?
H20H C48 H20I 109.5 . . ?
C47 C48 H20J 109.5 . . ?
H20H C48 H20J 109.5 . . ?
H20I C48 H20J 109.5 . . ?
C39 C40 H40A 109.5 . . ?
C39 C40 H40B 109.5 . . ?
H40A C40 H40B 109.5 . . ?
C39 C40 H40C 109.5 . . ?
H40A C40 H40C 109.5 . . ?
H40B C40 H40C 109.5 . . ?
C31 C42 H42A 109.5 . . ?
C31 C42 H42B 109.5 . . ?
H42A C42 H42B 109.5 . . ?
C31 C42 H42C 109.5 . . ?
H42A C42 H42C 109.5 . . ?
H42B C42 H42C 109.5 . . ?
N5 Pd1 C44 178.32(12) . . ?
N5 Pd1 C1 77.79(10) . . ?
C44 Pd1 C1 103.76(12) . . ?
N5 Pd1 C2 80.95(10) . . ?
C44 Pd1 C2 97.59(12) . . ?
C1 Pd1 C2 157.38(11) . . ?
C13 N5 C9 121.6(2) . . ?
C13 N5 Pd1 120.09(19) . . ?
C9 N5 Pd1 118.32(19) . . ?
C7 N1 C1 111.7(2) . . ?
C7 N1 C13 128.5(2) . . ?
C1 N1 C13 119.8(2) . . ?
C6 N4 C16 122.0(3) . . ?
C6 N4 C2 108.7(2) . . ?
C16 N4 C2 127.2(2) . . ?
C13 C12 C11 116.1(3) . . ?
C13 C12 H12 122.0 . . ?
C11 C12 H12 122.0 . . ?
N2 C1 N1 102.4(2) . . ?
N2 C1 Pd1 145.9(2) . . ?
N1 C1 Pd1 111.60(19) . . ?
N4 C2 N3 98.5(2) . . ?
N4 C2 C43 107.1(2) . . ?
N3 C2 C43 105.9(2) . . ?
N4 C2 Pd1 132.6(2) . . ?
N3 C2 Pd1 105.04(17) . . ?
C43 C2 Pd1 105.08(19) . . ?
C5 C6 N4 112.9(3) . . ?
C5 C6 H6 123.5 . . ?
N4 C6 H6 123.5 . . ?
N3 C9 N5 112.8(3) . . ?
N3 C9 C10 128.3(3) . . ?
N5 C9 C10 118.9(3) . . ?
N5 C13 C12 122.8(3) . . ?
N5 C13 N1 110.7(2) . . ?
C12 C13 N1 126.5(3) . . ?
C27 C22 C23 123.4(3) . . ?
C27 C22 N2 118.6(3) . . ?
C23 C22 N2 117.9(3) . . ?
C1 N2 C8 112.0(3) . . ?
C1 N2 C22 125.7(2) . . ?
C8 N2 C22 122.3(2) . . ?
C9 N3 C5 127.7(3) . . ?
C9 N3 C2 121.6(2) . . ?
C5 N3 C2 109.3(2) . . ?
C8 C7 N1 107.0(3) . . ?
C8 C7 H7 126.5 . . ?
N1 C7 H7 126.5 . . ?
C11 C10 C9 118.4(3) . . ?
C11 C10 H10 120.8 . . ?
C9 C10 H10 120.8 . . ?
C22 C27 C26 116.6(3) . . ?
C22 C27 C28 122.4(3) . . ?
C26 C27 C28 121.0(3) . . ?
C21 C16 C17 121.3(3) . . ?
C21 C16 N4 119.9(3) . . ?
C17 C16 N4 118.6(3) . . ?
C2 C43 H0A 109.5 . . ?
C2 C43 H0B 109.5 . . ?
H0A C43 H0B 109.5 . . ?
C2 C43 H0C 109.5 . . ?
H0A C43 H0C 109.5 . . ?
H0B C43 H0C 109.5 . . ?
C6 C5 N3 107.5(3) . . ?
C6 C5 H5 126.2 . . ?
N3 C5 H5 126.2 . . ?
C7 C8 N2 106.9(3) . . ?
C7 C8 H8 126.6 . . ?
N2 C8 H8 126.6 . . ?
C24 C23 C22 116.5(3) . . ?
C24 C23 C31 121.0(3) . . ?
C22 C23 C31 122.5(3) . . ?
C20 C21 C16 118.4(3) . . ?
C20 C21 C35 119.8(3) . . ?
C16 C21 C35 121.8(3) . . ?
C29 C28 C30 111.1(4) . . ?
C29 C28 C27 112.0(3) . . ?
C30 C28 C27 111.5(3) . . ?
C29 C28 H28 107.3 . . ?
C30 C28 H28 107.3 . . ?
C27 C28 H28 107.3 . . ?
C10 C11 C12 122.2(3) . . ?
C10 C11 H11 118.9 . . ?
C12 C11 H11 118.9 . . ?
C24 C25 C26 120.5(4) . . ?
C24 C25 H25 119.7 . . ?
C26 C25 H25 119.7 . . ?
C19 C18 C17 121.8(4) . . ?
C19 C18 H18 119.1 . . ?
C17 C18 H18 119.1 . . ?
C18 C17 C16 117.2(4) . . ?
C18 C17 C39 120.9(3) . . ?
C16 C17 C39 121.8(3) . . ?
C28 C29 H29A 109.5 . . ?
C28 C29 H29B 109.5 . . ?
H29A C29 H29B 109.5 . . ?
C28 C29 H29C 109.5 . . ?
H29A C29 H29C 109.5 . . ?
H29B C29 H29C 109.5 . . ?
C25 C26 C27 121.2(4) . . ?
C25 C26 H26 119.4 . . ?
C27 C26 H26 119.4 . . ?
C20 C19 C18 120.2(4) . . ?
C20 C19 H19 119.9 . . ?
C18 C19 H19 119.9 . . ?
C42 C31 C23 112.3(4) . . ?
C42 C31 C41 110.3(4) . . ?
C23 C31 C41 111.0(4) . . ?
C42 C31 H31 107.7 . . ?
C23 C31 H31 107.7 . . ?
C41 C31 H31 107.7 . . ?
C25 C24 C23 121.8(4) . . ?
C25 C24 H24 119.1 . . ?
C23 C24 H24 119.1 . . ?
C19 C20 C21 121.1(4) . . ?
C19 C20 H20 119.4 . . ?
C21 C20 H20 119.4 . . ?
C28 C30 H30A 109.5 . . ?
C28 C30 H30B 109.5 . . ?
H30A C30 H30B 109.5 . . ?
C28 C30 H30C 109.5 . . ?
H30A C30 H30C 109.5 . . ?
H30B C30 H30C 109.5 . . ?

loop_
_geom_bond_atom_site_label_1
_geom_bond_atom_site_label_2
_geom_bond_distance
_geom_bond_site_symmetry_2
_geom_bond_publ_flag
C35 C37 1.512(5) . ?
C35 C21 1.514(4) . ?
C35 C36 1.529(6) . ?
C35 H35 1.0000 . ?
C44 Pd1 2.046(3) . ?
C44 H10A 0.9800 . ?
C44 H10B 0.9800 . ?
C44 H10C 0.9800 . ?
O1 C46 1.376(6) . ?
O1 C47 1.402(6) . ?
C39 C17 1.512(5) . ?
C39 C40 1.517(6) . ?
C39 C38 1.523(6) . ?
C39 H39 1.0000 . ?
C37 H37A 0.9800 . ?
C37 H37B 0.9800 . ?
C37 H37C 0.9800 . ?
C38 H38A 0.9800 . ?
C38 H38B 0.9800 . ?
C38 H38C 0.9800 . ?
C41 C31 1.522(6) . ?
C41 H41A 0.9800 . ?
C41 H41B 0.9800 . ?
C41 H41C 0.9800 . ?
C46 C45 1.483(7) . ?
C46 H20A 0.9900 . ?
C46 H20B 0.9900 . ?
C47 C48 1.459(7) . ?
C47 H20C 0.9900 . ?
C47 H20D 0.9900 . ?
C36 H36A 0.9800 . ?
C36 H36B 0.9800 . ?
C36 H36C 0.9800 . ?
C45 H20E 0.9800 . ?
C45 H20F 0.9800 . ?
C45 H20G 0.9800 . ?
C48 H20H 0.9800 . ?
C48 H20I 0.9800 . ?
C48 H20J 0.9800 . ?
C40 H40A 0.9800 . ?
C40 H40B 0.9800 . ?
C40 H40C 0.9800 . ?
C42 C31 1.504(6) . ?
C42 H42A 0.9800 . ?
C42 H42B 0.9800 . ?
C42 H42C 0.9800 . ?
Pd1 N5 2.029(2) . ?
Pd1 C1 2.067(3) . ?
Pd1 C2 2.085(3) . ?
N5 C13 1.331(3) . ?
N5 C9 1.350(4) . ?
N1 C7 1.383(4) . ?
N1 C1 1.384(3) . ?
N1 C13 1.413(4) . ?
N4 C6 1.382(4) . ?
N4 C16 1.429(4) . ?
N4 C2 1.493(4) . ?
C12 C13 1.368(4) . ?
C12 C11 1.401(5) . ?
C12 H12 0.9500 . ?
C1 N2 1.352(4) . ?
C2 N3 1.525(4) . ?
C2 C43 1.539(4) . ?
C6 C5 1.322(5) . ?
C6 H6 0.9500 . ?
C9 N3 1.343(4) . ?
C9 C10 1.408(4) . ?
C22 C27 1.391(4) . ?
C22 C23 1.395(4) . ?
C22 N2 1.450(4) . ?
N2 C8 1.400(4) . ?
N3 C5 1.408(4) . ?
C7 C8 1.323(4) . ?
C7 H7 0.9500 . ?
C10 C11 1.362(4) . ?
C10 H10 0.9500 . ?
C27 C26 1.393(5) . ?
C27 C28 1.522(5) . ?
C16 C21 1.399(4) . ?
C16 C17 1.409(4) . ?
C43 H0A 0.9800 . ?
C43 H0B 0.9800 . ?
C43 H0C 0.9800 . ?
C5 H5 0.9500 . ?
C8 H8 0.9500 . ?
C23 C24 1.386(5) . ?
C23 C31 1.520(5) . ?
C21 C20 1.394(5) . ?
C28 C29 1.502(5) . ?
C28 C30 1.512(6) . ?
C28 H28 1.0000 . ?
C11 H11 0.9500 . ?
C25 C24 1.357(6) . ?
C25 C26 1.370(6) . ?
C25 H25 0.9500 . ?
C18 C19 1.369(6) . ?
C18 C17 1.400(5) . ?
C18 H18 0.9500 . ?
C29 H29A 0.9800 . ?
C29 H29B 0.9800 . ?
C29 H29C 0.9800 . ?
C26 H26 0.9500 . ?
C19 C20 1.369(5) . ?
C19 H19 0.9500 . ?
C31 H31 1.0000 . ?
C24 H24 0.9500 . ?
C20 H20 0.9500 . ?
C30 H30A 0.9800 . ?
C30 H30B 0.9800 . ?
C30 H30C 0.9800 . ?
